data_7114036
loop_
_publ_author_name
'Baudron, St\'ephane A.'
'Deluzet, Andr\'e'
'Boubekeur, Kamal'
'Batail, Patrick'

_publ_section_title
;
 Jahn-Teller distortion of the open-shell 23-electron chalcogenide
 rhenium cluster cores in crystals of the series, 
{[Re~6~Q~8~]^3+^(X^-^)~6~}^3-^ (Q = S, Se; X = Cl, CN)
;
_journal_issue 18
_journal_name_full 'Chemical Communications'
_journal_page_first 2124
_journal_page_last 2125
_journal_paper_doi 10.1039/b205241e
_journal_year 2002
_chemical_formula_sum 'C78 H60 N6 P3 Re6 S8'
_chemical_formula_weight 2547.91
_chemical_name_common '(PPh4)3 (Re6S8(CN)6)'
_chemical_name_systematic
; 
? 
;
_space_group_IT_number 2
_symmetry_cell_setting triclinic
_symmetry_space_group_name_Hall '-P 1'
_symmetry_space_group_name_H-M 'P -1'
_atom_sites_solution_hydrogens geom
_atom_sites_solution_primary direct
_atom_sites_solution_secondary difmap
_audit_creation_method SHELXL-97
_cell_angle_alpha 92.685(13)
_cell_angle_beta 108.774(13)
_cell_angle_gamma 100.383(13)
_cell_formula_units_Z 2
_cell_length_a 13.8186(16)
_cell_length_b 15.1117(16)
_cell_length_c 19.803(2)
_cell_measurement_reflns_used 8000
_cell_measurement_temperature 150(2)
_cell_measurement_theta_max 52.1
_cell_measurement_theta_min 3.3
_cell_volume 3826.7(8)
_computing_cell_refinement 'SELECT, CELL [STOE-IPDS]'
_computing_data_collection 'EXPOSE, [STOE-IPDS]'
_computing_data_reduction 'INTEGRATE, [STOE-IPDS]'
_computing_structure_refinement 'SHELXL-97 (Sheldrick, 1997)'
_computing_structure_solution 'SHELXS-97 (Sheldrick, 1990)'
_diffrn_ambient_temperature 150(2)
_diffrn_detector_area_resol_mean 6.66
_diffrn_measured_fraction_theta_full 0.932
_diffrn_measured_fraction_theta_max 0.932
_diffrn_measurement_device_type STOE-IPDS
_diffrn_measurement_method 'Oscillation, Phi. incr. == 1.4'
_diffrn_radiation_monochromator graphite
_diffrn_radiation_source 'fine-focus sealed tube'
_diffrn_radiation_type MoK\a
_diffrn_radiation_wavelength 0.71073
_diffrn_reflns_av_R_equivalents 0.0695
_diffrn_reflns_av_sigmaI/netI 0.0656
_diffrn_reflns_limit_h_max 15
_diffrn_reflns_limit_h_min -16
_diffrn_reflns_limit_k_max 18
_diffrn_reflns_limit_k_min -18
_diffrn_reflns_limit_l_max 24
_diffrn_reflns_limit_l_min 0
_diffrn_reflns_number 38630
_diffrn_reflns_theta_full 25.92
_diffrn_reflns_theta_max 25.92
_diffrn_reflns_theta_min 1.88
_exptl_absorpt_coefficient_mu 9.780
_exptl_absorpt_correction_T_max 0.2598
_exptl_absorpt_correction_T_min 0.1524
_exptl_absorpt_correction_type numerical
_exptl_absorpt_process_details 'FACEIT, STOE-IPDS'
_exptl_crystal_colour orange
_exptl_crystal_density_diffrn 2.211
_exptl_crystal_density_meas ?
_exptl_crystal_density_method 'not measured'
_exptl_crystal_description prism
_exptl_crystal_F_000 2386
_exptl_crystal_size_max 0.2310
_exptl_crystal_size_mid 0.1924
_exptl_crystal_size_min 0.1924
_refine_diff_density_max 2.519
_refine_diff_density_min -2.717
_refine_diff_density_rms 0.247
_refine_ls_extinction_coef 0.00035(2)
_refine_ls_extinction_expression Fc^*^==kFc[1+0.001xFc^2^\l^3^/sin(2\q)]^-1/4^
_refine_ls_extinction_method SHELXL
_refine_ls_goodness_of_fit_ref 0.946
_refine_ls_hydrogen_treatment mixed
_refine_ls_matrix_type full
_refine_ls_number_parameters 896
_refine_ls_number_reflns 13904
_refine_ls_number_restraints 0
_refine_ls_restrained_S_all 0.946
_refine_ls_R_factor_all 0.0474
_refine_ls_R_factor_gt 0.0327
_refine_ls_shift/su_max 0.002
_refine_ls_shift/su_mean 0.000
_refine_ls_structure_factor_coef Fsqd
_refine_ls_weighting_details 'calc w==1/[\s^2^(Fo^2^)+(0.0385P)^2^+0.0000P] where P==(Fo^2^+2Fc^2^)/3'
_refine_ls_weighting_scheme calc
_refine_ls_wR_factor_gt 0.0725
_refine_ls_wR_factor_ref 0.0809
_reflns_number_gt 10748
_reflns_number_total 13904
_reflns_threshold_expression >2sigma(I)
_cod_data_source_file b205241e.txt
_cod_data_source_block sb150k_fac
_cod_depositor_comments
;
The following automatic conversions were performed:

'_exptl_crystal_density_meas' value 'not measured' was changed to '?'
- the value is perceived as not measured.

Automatic conversion script
Id: cif_fix_values 3008 2015-01-20 13:52:24Z robertas 
;
_cod_original_cell_volume 3826.8(7)
_cod_original_sg_symbol_H-M P-1
_cod_database_code 7114036

loop_
_symmetry_equiv_pos_as_xyz
'x, y, z'
'-x, -y, -z'

loop_
_atom_site_label
_atom_site_type_symbol
_atom_site_fract_x
_atom_site_fract_y
_atom_site_fract_z
_atom_site_U_iso_or_equiv
_atom_site_adp_type
_atom_site_occupancy
_atom_site_symmetry_multiplicity
_atom_site_calc_flag
_atom_site_refinement_flags
Re1 Re 0.87467(3) 0.01500(2) 0.007426(17) 0.01225(8) Uani 1 1 d .
Re2 Re 1.04236(3) 0.12316(2) 0.005131(17) 0.01230(8) Uani 1 1 d .
Re3 Re 1.05578(3) 0.00613(2) 0.099041(17) 0.01219(8) Uani 1 1 d .
S1 S 0.79316(17) -0.10559(14) -0.09017(11) 0.0173(4) Uani 1 1 d .
S2 S 0.97653(17) 0.13420(14) 0.10255(11) 0.0167(4) Uani 1 1 d .
S3 S 0.87079(17) 0.12065(14) -0.07985(11) 0.0164(4) Uani 1 1 d .
S4 S 0.89647(17) -0.09399(14) 0.09268(11) 0.0164(4) Uani 1 1 d .
C3 C 1.1125(7) 0.0080(6) 0.2135(5) 0.0186(19) Uani 1 1 d .
C1 C 0.7361(7) 0.0358(6) 0.0239(4) 0.0149(17) Uani 1 1 d .
C2 C 1.0880(8) 0.2656(6) 0.0076(5) 0.024(2) Uani 1 1 d .
N2 N 1.1174(7) 0.3414(5) 0.0112(4) 0.0282(19) Uani 1 1 d .
N1 N 0.6666(7) 0.0495(6) 0.0377(4) 0.030(2) Uani 1 1 d .
N3 N 1.1335(7) 0.0062(6) 0.2725(4) 0.034(2) Uani 1 1 d .
Re4 Re 0.35802(3) 0.46392(2) 0.485342(17) 0.01261(8) Uani 1 1 d .
Re5 Re 0.48195(3) 0.43551(2) 0.415025(17) 0.01265(8) Uani 1 1 d .
Re6 Re 0.47506(3) 0.59979(2) 0.453091(17) 0.01290(8) Uani 1 1 d .
S5 S 0.40846(17) 0.43376(14) 0.60778(11) 0.0169(4) Uani 1 1 d .
S6 S 0.36337(17) 0.61896(14) 0.52187(11) 0.0178(5) Uani 1 1 d .
S7 S 0.32894(17) 0.49857(15) 0.36476(11) 0.0173(4) Uani 1 1 d .
S8 S 0.37523(17) 0.31469(14) 0.45115(11) 0.0170(4) Uani 1 1 d .
C4 C 0.1958(8) 0.4246(6) 0.4685(5) 0.023(2) Uani 1 1 d .
C5 C 0.4648(7) 0.3618(6) 0.3165(5) 0.0186(19) Uani 1 1 d .
C6 C 0.4444(6) 0.7121(6) 0.3947(5) 0.0184(19) Uani 1 1 d .
N6 N 0.4264(7) 0.7690(6) 0.3616(5) 0.034(2) Uani 1 1 d .
N4 N 0.1085(6) 0.4036(6) 0.4571(4) 0.0285(18) Uani 1 1 d .
N5 N 0.4567(6) 0.3231(5) 0.2643(4) 0.0272(19) Uani 1 1 d .
P1 P 0.95786(18) 0.43745(15) 0.18753(12) 0.0165(5) Uani 1 1 d .
C7 C 1.0501(7) 0.3664(6) 0.2199(5) 0.0180(19) Uani 1 1 d .
C8 C 1.1133(7) 0.3541(6) 0.1792(5) 0.0201(19) Uani 1 1 d .
H8 H 1.1054 0.3812 0.1371 0.024 Uiso 1 1 calc R
C9 C 1.1877(7) 0.3017(6) 0.2014(5) 0.0215(19) Uani 1 1 d .
H9 H 1.2324 0.2964 0.1756 0.026 Uiso 1 1 calc R
C10 C 1.1956(7) 0.2575(6) 0.2612(5) 0.0229(19) Uiso 1 1 d .
H10 H 1.2431 0.2198 0.2747 0.028 Uiso 1 1 calc R
C11 C 1.1328(8) 0.2692(6) 0.3011(5) 0.026(2) Uani 1 1 d .
H11 H 1.1399 0.2402 0.3423 0.031 Uiso 1 1 calc R
C12 C 1.0602(8) 0.3225(6) 0.2818(5) 0.024(2) Uani 1 1 d .
H12 H 1.0183 0.3294 0.3094 0.029 Uiso 1 1 calc R
C13 C 0.8889(7) 0.3993(6) 0.0939(5) 0.0186(19) Uani 1 1 d .
C14 C 0.8358(8) 0.3091(6) 0.0751(5) 0.025(2) Uani 1 1 d .
H14 H 0.8322 0.2716 0.1105 0.030 Uiso 1 1 calc R
C15 C 0.7892(8) 0.2764(6) 0.0044(5) 0.026(2) Uani 1 1 d .
H15 H 0.7528 0.2167 -0.0086 0.031 Uiso 1 1 calc R
C16 C 0.7962(8) 0.3331(7) -0.0485(5) 0.029(2) Uani 1 1 d .
H16 H 0.7659 0.3101 -0.0967 0.034 Uiso 1 1 calc R
C17 C 0.8457(8) 0.4194(7) -0.0308(5) 0.033(3) Uani 1 1 d .
H17 H 0.8473 0.4563 -0.0669 0.040 Uiso 1 1 calc R
C18 C 0.8954(7) 0.4556(6) 0.0409(5) 0.0214(19) Uani 1 1 d .
H18 H 0.9317 0.5154 0.0530 0.026 Uiso 1 1 calc R
C19 C 1.0284(7) 0.5536(6) 0.1985(5) 0.0177(18) Uani 1 1 d .
C20 C 0.9704(8) 0.6209(6) 0.1809(6) 0.029(2) Uani 1 1 d .
H20 H 0.8978 0.6055 0.1651 0.035 Uiso 1 1 calc R
C21 C 1.0197(10) 0.7096(7) 0.1869(5) 0.035(3) Uani 1 1 d .
H21 H 0.9807 0.7539 0.1736 0.042 Uiso 1 1 calc R
C22 C 1.1276(8) 0.7331(7) 0.2127(5) 0.029(2) Uiso 1 1 d .
H22 H 1.1616 0.7933 0.2186 0.035 Uiso 1 1 calc R
C23 C 1.1838(9) 0.6661(7) 0.2294(5) 0.032(2) Uani 1 1 d .
H23 H 1.2564 0.6814 0.2458 0.038 Uiso 1 1 calc R
C24 C 1.1344(8) 0.5759(6) 0.2223(5) 0.026(2) Uani 1 1 d .
H24 H 1.1734 0.5313 0.2338 0.031 Uiso 1 1 calc R
C25 C 0.8678(7) 0.4320(6) 0.2366(5) 0.024(2) Uani 1 1 d .
C26 C 0.9076(9) 0.4513(6) 0.3105(5) 0.030(2) Uani 1 1 d .
H26 H 0.9794 0.4665 0.3342 0.036 Uiso 1 1 calc R
C27 C 0.8394(9) 0.4476(8) 0.3487(6) 0.039(3) Uani 1 1 d .
H27 H 0.8660 0.4590 0.3984 0.047 Uiso 1 1 calc R
C28 C 0.7350(11) 0.4278(8) 0.3152(7) 0.052(4) Uani 1 1 d .
H28 H 0.6902 0.4271 0.3417 0.062 Uiso 1 1 calc R
C29 C 0.6947(9) 0.4083(8) 0.2411(7) 0.043(3) Uani 1 1 d .
H29 H 0.6228 0.3941 0.2179 0.052 Uiso 1 1 calc R
C30 C 0.7608(7) 0.4100(7) 0.2016(6) 0.031(2) Uani 1 1 d .
H30 H 0.7338 0.3964 0.1519 0.037 Uiso 1 1 calc R
P2 P 0.55988(18) 0.76054(15) 0.13989(12) 0.0178(5) Uani 1 1 d .
C31 C 0.5653(7) 0.7640(6) 0.0504(5) 0.023(2) Uani 1 1 d .
C32 C 0.4833(8) 0.7824(6) -0.0033(5) 0.024(2) Uani 1 1 d .
H32 H 0.4306 0.8034 0.0082 0.029 Uiso 1 1 calc R
C33 C 0.4767(8) 0.7704(7) -0.0749(5) 0.030(2) Uani 1 1 d .
H33 H 0.4187 0.7794 -0.1116 0.036 Uiso 1 1 calc R
C34 C 0.5617(9) 0.7437(6) -0.0897(5) 0.033(3) Uani 1 1 d .
H34 H 0.5606 0.7367 -0.1368 0.040 Uiso 1 1 calc R
C35 C 0.6443(8) 0.7285(6) -0.0359(5) 0.026(2) Uani 1 1 d .
H35 H 0.6987 0.7105 -0.0471 0.032 Uiso 1 1 calc R
C36 C 0.6506(8) 0.7392(6) 0.0362(5) 0.026(2) Uani 1 1 d .
H36 H 0.7086 0.7301 0.0729 0.031 Uiso 1 1 calc R
C37 C 0.6892(7) 0.7693(6) 0.2037(5) 0.021(2) Uani 1 1 d .
C38 C 0.7598(8) 0.8515(7) 0.2180(6) 0.032(3) Uani 1 1 d .
H38 H 0.7390 0.9021 0.1975 0.038 Uiso 1 1 calc R
C40 C 0.8907(9) 0.7832(8) 0.2943(6) 0.040(3) Uani 1 1 d .
H40 H 0.9594 0.7887 0.3244 0.048 Uiso 1 1 calc R
C39 C 0.8598(8) 0.8574(7) 0.2624(5) 0.032(2) Uani 1 1 d .
H39 H 0.9078 0.9119 0.2712 0.039 Uiso 1 1 calc R
C41 C 0.8234(10) 0.7027(9) 0.2829(7) 0.047(3) Uani 1 1 d .
H41 H 0.8444 0.6539 0.3062 0.056 Uiso 1 1 calc R
C42 C 0.7218(8) 0.6944(7) 0.2355(5) 0.030(2) Uani 1 1 d .
H42 H 0.6756 0.6386 0.2249 0.036 Uiso 1 1 calc R
C43 C 0.4824(7) 0.6513(6) 0.1402(4) 0.0182(19) Uani 1 1 d .
C44 C 0.4378(9) 0.5917(6) 0.0777(5) 0.031(2) Uani 1 1 d .
H44 H 0.4460 0.6092 0.0352 0.037 Uiso 1 1 calc R
C46 C 0.3671(8) 0.4815(7) 0.1403(6) 0.037(3) Uani 1 1 d .
H46 H 0.3269 0.4248 0.1395 0.045 Uiso 1 1 calc R
C45 C 0.3818(9) 0.5075(7) 0.0783(6) 0.037(3) Uani 1 1 d .
H45 H 0.3535 0.4677 0.0364 0.044 Uiso 1 1 calc R
C47 C 0.4113(9) 0.5386(7) 0.2040(6) 0.039(3) Uani 1 1 d .
H47 H 0.4023 0.5200 0.2461 0.046 Uiso 1 1 calc R
C48 C 0.4683(8) 0.6227(6) 0.2040(5) 0.026(2) Uani 1 1 d .
H48 H 0.4981 0.6615 0.2465 0.031 Uiso 1 1 calc R
C49 C 0.5023(7) 0.8513(6) 0.1602(5) 0.0186(18) Uani 1 1 d .
C50 C 0.5073(7) 0.9287(6) 0.1271(5) 0.024(2) Uani 1 1 d .
H50 H 0.5434 0.9355 0.0947 0.028 Uiso 1 1 calc R
C51 C 0.4597(8) 0.9967(6) 0.1412(5) 0.028(2) Uani 1 1 d .
H51 H 0.4630 1.0484 0.1177 0.034 Uiso 1 1 calc R
C52 C 0.4073(8) 0.9886(7) 0.1898(6) 0.038(3) Uani 1 1 d .
H52 H 0.3761 1.0348 0.1999 0.045 Uiso 1 1 calc R
C53 C 0.4018(8) 0.9099(7) 0.2237(6) 0.035(2) Uani 1 1 d .
H53 H 0.3668 0.9036 0.2568 0.042 Uiso 1 1 calc R
C54 C 0.4475(8) 0.8424(7) 0.2087(6) 0.034(3) Uani 1 1 d .
H54 H 0.4422 0.7897 0.2309 0.041 Uiso 1 1 calc R
P3 P 0.25950(18) 0.91181(15) 0.57690(12) 0.0178(5) Uani 1 1 d .
C55 C 0.3992(7) 0.9256(6) 0.5974(5) 0.0182(18) Uani 1 1 d .
C56 C 0.4432(7) 0.8522(6) 0.6186(5) 0.0206(19) Uani 1 1 d .
H56 H 0.4023 0.7983 0.6231 0.025 Uiso 1 1 calc R
C57 C 0.5493(9) 0.8602(7) 0.6333(6) 0.035(2) Uani 1 1 d .
H57 H 0.5805 0.8118 0.6487 0.042 Uiso 1 1 calc R
C58 C 0.6095(8) 0.9401(6) 0.6250(5) 0.026(2) Uiso 1 1 d .
H58 H 0.6806 0.9448 0.6339 0.031 Uiso 1 1 calc R
C59 C 0.5643(8) 1.0119(7) 0.6037(6) 0.035(2) Uani 1 1 d .
H59 H 0.6053 1.0657 0.5990 0.042 Uiso 1 1 calc R
C60 C 0.4572(8) 1.0055(6) 0.5888(5) 0.029(2) Uani 1 1 d .
H60 H 0.4261 1.0540 0.5735 0.035 Uiso 1 1 calc R
C61 C 0.2250(7) 0.9012(6) 0.6573(5) 0.0182(18) Uani 1 1 d .
C62 C 0.1247(8) 0.9045(7) 0.6542(5) 0.032(3) Uani 1 1 d .
H62 H 0.0743 0.9091 0.6108 0.039 Uiso 1 1 calc R
C63 C 0.1000(8) 0.9010(7) 0.7172(5) 0.031(2) Uani 1 1 d .
H63 H 0.0325 0.9030 0.7158 0.038 Uiso 1 1 calc R
C64 C 0.1738(9) 0.8946(8) 0.7806(6) 0.040(3) Uani 1 1 d .
H64 H 0.1560 0.8911 0.8220 0.048 Uiso 1 1 calc R
C65 C 0.2756(8) 0.8934(7) 0.7840(5) 0.034(2) Uani 1 1 d .
H65 H 0.3261 0.8908 0.8279 0.041 Uiso 1 1 calc R
C66 C 0.3020(8) 0.8959(7) 0.7223(5) 0.027(2) Uani 1 1 d .
H66 H 0.3697 0.8942 0.7240 0.032 Uiso 1 1 calc R
C67 C 0.2196(7) 1.0115(6) 0.5409(5) 0.0214(19) Uani 1 1 d .
C68 C 0.1757(7) 1.0132(6) 0.4661(5) 0.0216(19) Uani 1 1 d .
H68 H 0.1635 0.9615 0.4347 0.026 Uiso 1 1 calc R
C69 C 0.1514(8) 1.0919(6) 0.4402(5) 0.026(2) Uani 1 1 d .
H69 H 0.1214 1.0936 0.3911 0.032 Uiso 1 1 calc R
C70 C 0.1721(8) 1.1707(7) 0.4887(5) 0.030(2) Uani 1 1 d .
H70 H 0.1584 1.2248 0.4712 0.036 Uiso 1 1 calc R
C71 C 0.2113(11) 1.1674(7) 0.5592(6) 0.048(3) Uani 1 1 d .
H71 H 0.2220 1.2188 0.5906 0.057 Uiso 1 1 calc R
C72 C 0.2362(10) 1.0883(7) 0.5867(5) 0.041(3) Uani 1 1 d .
H72 H 0.2641 1.0873 0.6361 0.049 Uiso 1 1 calc R
C73 C 0.1973(7) 0.8139(6) 0.5138(4) 0.0171(18) Uani 1 1 d .
C74 C 0.2382(7) 0.8010(6) 0.4588(5) 0.022(2) Uani 1 1 d .
H74 H 0.2967 0.8410 0.4571 0.027 Uiso 1 1 calc R
C75 C 0.1898(8) 0.7271(7) 0.4069(5) 0.028(2) Uani 1 1 d .
H75 H 0.2156 0.7186 0.3696 0.034 Uiso 1 1 calc R
C76 C 0.1051(9) 0.6670(7) 0.4097(6) 0.037(3) Uani 1 1 d .
H76 H 0.0728 0.6181 0.3744 0.045 Uiso 1 1 calc R
C77 C 0.0683(9) 0.6796(7) 0.4650(6) 0.042(3) Uani 1 1 d .
H77 H 0.0120 0.6373 0.4677 0.050 Uiso 1 1 calc R
C78 C 0.1107(8) 0.7508(7) 0.5155(6) 0.032(2) Uani 1 1 d .
H78 H 0.0825 0.7583 0.5517 0.038 Uiso 1 1 calc R

loop_
_atom_site_aniso_label
_atom_site_aniso_U_11
_atom_site_aniso_U_22
_atom_site_aniso_U_33
_atom_site_aniso_U_23
_atom_site_aniso_U_13
_atom_site_aniso_U_12
Re1 0.01335(17) 0.01334(16) 0.01106(16) 0.00325(13) 0.00591(14) 0.00140(13)
Re2 0.01448(18) 0.01168(15) 0.01126(16) 0.00319(13) 0.00576(15) 0.00081(13)
Re3 0.01365(17) 0.01317(16) 0.00991(16) 0.00284(13) 0.00499(14) 0.00086(13)
S1 0.0180(11) 0.0162(10) 0.0163(11) 0.0028(9) 0.0056(10) 0.0003(9)
S2 0.0202(12) 0.0174(10) 0.0136(10) -0.0003(9) 0.0076(10) 0.0033(9)
S3 0.0194(11) 0.0159(10) 0.0157(10) 0.0073(9) 0.0068(10) 0.0052(9)
S4 0.0192(11) 0.0178(10) 0.0141(10) 0.0064(9) 0.0082(10) 0.0024(9)
C3 0.012(4) 0.018(4) 0.025(5) 0.003(4) 0.008(4) -0.002(4)
C1 0.012(4) 0.020(4) 0.006(4) -0.003(4) -0.004(4) 0.001(4)
C2 0.036(6) 0.022(5) 0.022(5) 0.010(4) 0.018(5) 0.013(4)
N2 0.042(5) 0.017(4) 0.026(5) 0.009(4) 0.013(4) 0.003(4)
N1 0.033(5) 0.046(5) 0.017(4) 0.011(4) 0.013(4) 0.010(4)
N3 0.035(5) 0.049(6) 0.016(4) 0.003(4) 0.008(4) 0.009(5)
Re4 0.01359(17) 0.01469(16) 0.01067(16) 0.00337(13) 0.00617(15) 0.00133(14)
Re5 0.01470(18) 0.01448(16) 0.00994(16) 0.00285(13) 0.00632(15) 0.00149(14)
Re6 0.01525(18) 0.01379(16) 0.01132(16) 0.00455(13) 0.00665(15) 0.00234(14)
S5 0.0201(11) 0.0193(10) 0.0127(10) 0.0047(9) 0.0088(10) 0.0008(9)
S6 0.0206(12) 0.0203(11) 0.0166(11) 0.0043(9) 0.0093(10) 0.0080(9)
S7 0.0141(11) 0.0235(11) 0.0111(10) 0.0036(9) 0.0010(9) 0.0018(9)
S8 0.0182(11) 0.0146(10) 0.0173(11) 0.0019(9) 0.0076(10) -0.0018(9)
C4 0.031(6) 0.028(5) 0.015(5) 0.007(4) 0.013(5) 0.011(5)
C5 0.028(5) 0.017(4) 0.016(5) 0.002(4) 0.016(4) 0.001(4)
C6 0.005(4) 0.026(5) 0.019(5) 0.000(4) -0.001(4) 0.004(4)
N6 0.034(5) 0.025(4) 0.042(5) 0.011(4) 0.013(5) 0.004(4)
N4 0.009(4) 0.042(5) 0.021(4) -0.003(4) -0.006(4) -0.009(4)
N5 0.031(5) 0.030(4) 0.027(5) 0.005(4) 0.020(4) 0.001(4)
P1 0.0159(12) 0.0180(11) 0.0155(11) 0.0038(9) 0.0062(10) 0.0009(9)
C7 0.025(5) 0.014(4) 0.018(4) 0.006(4) 0.010(4) 0.006(4)
C8 0.024(5) 0.018(4) 0.024(5) 0.009(4) 0.013(4) 0.005(4)
C9 0.013(5) 0.021(5) 0.027(5) 0.000(4) 0.003(4) 0.002(4)
C11 0.031(6) 0.020(5) 0.014(5) 0.009(4) -0.005(4) -0.004(4)
C12 0.031(6) 0.020(5) 0.021(5) 0.007(4) 0.010(5) 0.003(4)
C13 0.022(5) 0.021(4) 0.017(4) 0.007(4) 0.010(4) 0.007(4)
C14 0.040(6) 0.021(5) 0.028(5) 0.014(4) 0.026(5) 0.013(4)
C15 0.028(5) 0.023(5) 0.031(5) -0.001(4) 0.016(5) 0.004(4)
C16 0.035(6) 0.034(6) 0.021(5) 0.003(4) 0.015(5) 0.009(5)
C17 0.042(7) 0.039(6) 0.028(5) 0.025(5) 0.020(5) 0.013(5)
C18 0.024(5) 0.019(4) 0.019(5) 0.008(4) 0.006(4) 0.001(4)
C19 0.022(5) 0.017(4) 0.018(4) 0.006(4) 0.011(4) 0.003(4)
C20 0.034(6) 0.023(5) 0.038(6) 0.014(5) 0.018(5) 0.013(5)
C21 0.063(8) 0.024(5) 0.028(6) 0.014(5) 0.020(6) 0.021(5)
C23 0.032(6) 0.035(6) 0.020(5) 0.000(5) 0.009(5) -0.013(5)
C24 0.046(7) 0.024(5) 0.021(5) 0.013(4) 0.022(5) 0.017(5)
C25 0.028(5) 0.027(5) 0.026(5) 0.005(4) 0.018(5) 0.008(4)
C26 0.043(6) 0.026(5) 0.030(6) 0.004(4) 0.024(5) 0.009(5)
C27 0.046(7) 0.043(6) 0.036(6) 0.001(5) 0.023(6) 0.009(6)
C28 0.063(9) 0.050(7) 0.065(9) 0.011(7) 0.051(8) 0.016(7)
C29 0.029(6) 0.054(7) 0.044(7) -0.007(6) 0.016(6) -0.004(6)
C30 0.012(5) 0.044(6) 0.028(6) -0.014(5) 0.002(5) -0.003(5)
P2 0.0201(12) 0.0191(11) 0.0140(11) 0.0045(9) 0.0067(10) 0.0009(10)
C31 0.030(5) 0.021(4) 0.031(5) 0.018(4) 0.022(5) 0.009(4)
C32 0.032(6) 0.025(5) 0.024(5) 0.009(4) 0.016(5) 0.016(4)
C33 0.032(6) 0.032(5) 0.025(5) 0.010(5) 0.010(5) 0.002(5)
C34 0.061(8) 0.026(5) 0.028(6) 0.015(5) 0.032(6) 0.014(5)
C35 0.036(6) 0.023(5) 0.025(5) 0.000(4) 0.019(5) -0.001(4)
C36 0.029(5) 0.019(5) 0.032(5) 0.007(4) 0.017(5) -0.002(4)
C37 0.022(5) 0.023(5) 0.020(5) 0.003(4) 0.012(4) 0.003(4)
C38 0.043(7) 0.033(5) 0.034(6) 0.009(5) 0.028(6) 0.015(5)
C40 0.034(7) 0.060(8) 0.030(6) 0.006(6) 0.009(6) 0.021(6)
C39 0.021(5) 0.038(6) 0.025(5) -0.009(5) -0.002(5) -0.004(5)
C41 0.055(8) 0.050(8) 0.044(7) 0.018(6) 0.015(7) 0.032(7)
C42 0.023(5) 0.033(6) 0.027(5) 0.004(5) 0.000(5) 0.003(5)
C43 0.021(5) 0.023(5) 0.011(4) 0.007(4) 0.006(4) 0.004(4)
C44 0.048(7) 0.022(5) 0.026(5) 0.007(4) 0.017(5) 0.006(5)
C46 0.032(6) 0.029(6) 0.039(7) 0.007(5) 0.008(6) -0.015(5)
C45 0.054(7) 0.022(5) 0.023(5) -0.001(4) 0.007(6) -0.013(5)
C47 0.046(7) 0.032(6) 0.044(7) 0.009(5) 0.025(6) 0.003(5)
C48 0.040(6) 0.027(5) 0.012(4) 0.006(4) 0.014(5) 0.000(5)
C49 0.012(4) 0.020(4) 0.012(4) -0.004(4) -0.008(4) -0.004(4)
C50 0.017(5) 0.027(5) 0.014(5) -0.005(4) -0.008(4) -0.004(4)
C51 0.034(6) 0.023(5) 0.014(5) -0.004(4) -0.005(5) -0.003(5)
C52 0.027(6) 0.036(6) 0.032(6) -0.016(5) -0.015(5) 0.011(5)
C53 0.030(6) 0.040(6) 0.035(6) -0.001(5) 0.018(5) -0.002(5)
C54 0.041(7) 0.034(6) 0.036(6) 0.010(5) 0.026(6) 0.005(5)
P3 0.0184(12) 0.0209(11) 0.0133(11) 0.0016(9) 0.0064(10) 0.0000(10)
C55 0.018(5) 0.019(4) 0.015(4) -0.005(4) 0.006(4) -0.003(4)
C56 0.010(4) 0.023(5) 0.018(5) -0.004(4) -0.002(4) -0.009(4)
C57 0.037(6) 0.032(6) 0.039(6) 0.003(5) 0.016(6) 0.012(5)
C59 0.022(5) 0.040(6) 0.031(6) -0.003(5) 0.007(5) -0.019(5)
C60 0.040(6) 0.022(5) 0.028(5) 0.007(4) 0.016(5) 0.003(5)
C61 0.017(5) 0.019(4) 0.015(4) 0.001(4) 0.005(4) -0.004(4)
C62 0.040(6) 0.047(6) 0.025(5) 0.009(5) 0.023(5) 0.020(5)
C63 0.031(6) 0.041(6) 0.026(5) 0.001(5) 0.018(5) 0.001(5)
C64 0.057(8) 0.055(7) 0.032(6) 0.024(6) 0.038(6) 0.024(6)
C65 0.034(6) 0.049(7) 0.014(5) 0.009(5) 0.004(5) 0.005(5)
C66 0.028(6) 0.039(6) 0.018(5) 0.006(4) 0.013(5) 0.011(5)
C67 0.016(5) 0.028(5) 0.019(5) 0.004(4) 0.005(4) 0.001(4)
C68 0.016(5) 0.019(4) 0.022(5) -0.001(4) 0.002(4) -0.005(4)
C69 0.024(5) 0.028(5) 0.020(5) 0.002(4) 0.003(5) -0.002(4)
C70 0.042(6) 0.029(5) 0.026(5) 0.016(5) 0.019(5) 0.006(5)
C71 0.094(11) 0.026(6) 0.045(7) 0.006(5) 0.047(8) 0.024(7)
C72 0.086(10) 0.034(6) 0.021(5) 0.011(5) 0.033(6) 0.031(6)
C73 0.013(4) 0.019(4) 0.010(4) -0.002(4) -0.002(4) -0.007(4)
C74 0.015(5) 0.027(5) 0.017(5) -0.002(4) 0.003(4) -0.009(4)
C75 0.031(6) 0.041(6) 0.008(4) -0.002(4) 0.004(4) 0.003(5)
C76 0.045(7) 0.031(6) 0.036(6) -0.003(5) 0.016(6) 0.004(5)
C77 0.044(7) 0.034(6) 0.050(7) -0.002(6) 0.028(7) -0.006(5)
C78 0.038(6) 0.031(5) 0.038(6) 0.009(5) 0.030(6) 0.003(5)

loop_
_atom_type_symbol
_atom_type_description
_atom_type_scat_dispersion_real
_atom_type_scat_dispersion_imag
_atom_type_scat_source
C C 0.0033 0.0016 'International Tables Vol C Tables 4.2.6.8 and 6.1.1.4'
H H 0.0000 0.0000 'International Tables Vol C Tables 4.2.6.8 and 6.1.1.4'
N N 0.0061 0.0033 'International Tables Vol C Tables 4.2.6.8 and 6.1.1.4'
P P 0.1023 0.0942 'International Tables Vol C Tables 4.2.6.8 and 6.1.1.4'
S S 0.1246 0.1234 'International Tables Vol C Tables 4.2.6.8 and 6.1.1.4'
Re Re -1.0185 7.2310 'International Tables Vol C Tables 4.2.6.8 and 6.1.1.4'

loop_
_geom_angle_atom_site_label_1
_geom_angle_atom_site_label_2
_geom_angle_atom_site_label_3
_geom_angle
_geom_angle_site_symmetry_1
_geom_angle_site_symmetry_3
C1 Re1 S4 91.4(2) . .
C1 Re1 S3 95.2(2) . .
S4 Re1 S3 173.41(7) . .
C1 Re1 S2 90.2(2) . .
S4 Re1 S2 89.87(7) . .
S3 Re1 S2 90.22(7) . .
C1 Re1 S1 97.0(2) . .
S4 Re1 S1 90.42(7) . .
S3 Re1 S1 88.67(7) . .
S2 Re1 S1 172.77(7) . .
C1 Re1 Re2 136.1(2) . 2_755
S4 Re1 Re2 57.31(5) . 2_755
S3 Re1 Re2 117.03(5) . 2_755
S2 Re1 Re2 116.89(5) . 2_755
S1 Re1 Re2 57.65(5) . 2_755
C1 Re1 Re2 133.7(2) . .
S4 Re1 Re2 117.27(6) . .
S3 Re1 Re2 57.68(6) . .
S2 Re1 Re2 56.89(5) . .
S1 Re1 Re2 116.84(5) . .
Re2 Re1 Re2 89.945(17) 2_755 .
C1 Re1 Re3 130.7(2) . .
S4 Re1 Re3 57.07(5) . .
S3 Re1 Re3 117.89(6) . .
S2 Re1 Re3 56.88(5) . .
S1 Re1 Re3 117.67(5) . .
Re2 Re1 Re3 60.073(18) 2_755 .
Re2 Re1 Re3 60.251(16) . .
C1 Re1 Re3 138.7(2) . 2_755
S4 Re1 Re3 117.51(5) . 2_755
S3 Re1 Re3 56.82(5) . 2_755
S2 Re1 Re3 116.81(5) . 2_755
S1 Re1 Re3 56.91(5) . 2_755
Re2 Re1 Re3 60.229(15) 2_755 2_755
Re2 Re1 Re3 59.955(17) . 2_755
Re3 Re1 Re3 90.495(17) . 2_755
C1 Re1 Re1 175.9(2) . 2_755
S4 Re1 Re1 86.71(5) . 2_755
S3 Re1 Re1 86.72(5) . 2_755
S2 Re1 Re1 86.16(5) . 2_755
S1 Re1 Re1 86.64(5) . 2_755
Re2 Re1 Re1 45.014(13) 2_755 2_755
Re2 Re1 Re1 44.930(12) . 2_755
Re3 Re1 Re1 45.308(12) . 2_755
Re3 Re1 Re1 45.187(14) 2_755 2_755
C2 Re2 S2 94.0(2) . .
C2 Re2 S4 92.4(2) . 2_755
S2 Re2 S4 173.57(7) . 2_755
C2 Re2 S3 92.1(3) . .
S2 Re2 S3 90.35(7) . .
S4 Re2 S3 89.69(7) 2_755 .
C2 Re2 S1 95.1(3) . 2_755
S2 Re2 S1 88.83(7) . 2_755
S4 Re2 S1 90.33(7) 2_755 2_755
S3 Re2 S1 172.85(7) . 2_755
C2 Re2 Re1 135.4(2) . 2_755
S2 Re2 Re1 117.22(5) . 2_755
S4 Re2 Re1 57.29(5) 2_755 2_755
S3 Re2 Re1 116.90(5) . 2_755
S1 Re2 Re1 57.54(5) 2_755 2_755
C2 Re2 Re1 134.4(2) . .
S2 Re2 Re1 57.70(6) . .
S4 Re2 Re1 117.33(6) 2_755 .
S3 Re2 Re1 57.07(5) . .
S1 Re2 Re1 116.87(5) 2_755 .
Re1 Re2 Re1 90.055(17) 2_755 .
C2 Re2 Re3 132.8(3) . 2_755
S2 Re2 Re3 117.94(6) . 2_755
S4 Re2 Re3 57.10(6) 2_755 2_755
S3 Re2 Re3 56.77(5) . 2_755
S1 Re2 Re3 117.68(5) 2_755 2_755
Re1 Re2 Re3 60.187(16) 2_755 2_755
Re1 Re2 Re3 60.277(17) . 2_755
C2 Re2 Re3 136.6(3) . .
S2 Re2 Re3 57.03(5) . .
S4 Re2 Re3 117.46(5) 2_755 .
S3 Re2 Re3 117.05(5) . .
S1 Re2 Re3 56.87(5) 2_755 .
Re1 Re2 Re3 60.211(14) 2_755 .
Re1 Re2 Re3 60.025(16) . .
Re3 Re2 Re3 90.551(18) 2_755 .
C2 Re2 Re2 178.1(3) . 2_755
S2 Re2 Re2 86.85(5) . 2_755
S4 Re2 Re2 86.73(5) 2_755 2_755
S3 Re2 Re2 86.27(5) . 2_755
S1 Re2 Re2 86.59(5) 2_755 2_755
Re1 Re2 Re2 45.070(11) 2_755 2_755
Re1 Re2 Re2 44.986(13) . 2_755
Re3 Re2 Re2 45.374(14) 2_755 2_755
Re3 Re2 Re2 45.177(13) . 2_755
C3 Re3 S3 93.3(2) . 2_755
C3 Re3 S2 93.8(2) . .
S3 Re3 S2 172.89(7) 2_755 .
C3 Re3 S4 90.3(2) . .
S3 Re3 S4 90.37(7) 2_755 .
S2 Re3 S4 90.35(7) . .
C3 Re3 S1 96.5(2) . 2_755
S3 Re3 S1 89.26(7) 2_755 2_755
S2 Re3 S1 89.19(7) . 2_755
S4 Re3 S1 173.20(7) . 2_755
C3 Re3 Re2 132.8(2) . 2_755
S3 Re3 Re2 57.71(6) 2_755 2_755
S2 Re3 Re2 117.22(6) . 2_755
S4 Re3 Re2 57.21(5) . 2_755
S1 Re3 Re2 117.24(5) 2_755 2_755
C3 Re3 Re1 132.9(2) . .
S3 Re3 Re1 117.39(6) 2_755 .
S2 Re3 Re1 57.55(6) . .
S4 Re3 Re1 57.15(5) . .
S1 Re3 Re1 117.27(5) 2_755 .
Re2 Re3 Re1 59.740(17) 2_755 .
C3 Re3 Re1 137.5(2) . 2_755
S3 Re3 Re1 57.16(5) 2_755 2_755
S2 Re3 Re1 116.43(5) . 2_755
S4 Re3 Re1 116.93(5) . 2_755
S1 Re3 Re1 57.50(5) 2_755 2_755
Re2 Re3 Re1 59.767(16) 2_755 2_755
Re1 Re3 Re1 89.505(17) . 2_755
C3 Re3 Re2 137.7(2) . .
S3 Re3 Re2 116.69(5) 2_755 .
S2 Re3 Re2 56.89(5) . .
S4 Re3 Re2 116.83(5) . .
S1 Re3 Re2 57.57(5) 2_755 .
Re2 Re3 Re2 89.449(18) 2_755 .
Re1 Re3 Re2 59.724(17) . .
Re1 Re3 Re2 59.559(14) 2_755 .
C3 Re3 Re3 176.8(2) . 2_755
S3 Re3 Re3 86.64(5) 2_755 2_755
S2 Re3 Re3 86.34(5) . 2_755
S4 Re3 Re3 86.43(5) . 2_755
S1 Re3 Re3 86.77(5) 2_755 2_755
Re2 Re3 Re3 44.821(14) 2_755 2_755
Re1 Re3 Re3 44.812(13) . 2_755
Re1 Re3 Re3 44.693(12) 2_755 2_755
Re2 Re3 Re3 44.628(14) . 2_755
Re3 S1 Re1 65.58(6) 2_755 .
Re3 S1 Re2 65.55(6) 2_755 2_755
Re1 S1 Re2 64.81(6) . 2_755
Re2 S2 Re3 66.08(5) . .
Re2 S2 Re1 65.40(5) . .
Re3 S2 Re1 65.57(5) . .
Re3 S3 Re1 66.02(5) 2_755 .
Re3 S3 Re2 65.53(5) 2_755 .
Re1 S3 Re2 65.25(5) . .
Re3 S4 Re1 65.78(5) . .
Re3 S4 Re2 65.68(5) . 2_755
Re1 S4 Re2 65.40(5) . 2_755
N3 C3 Re3 174.2(8) . .
N1 C1 Re1 174.9(8) . .
N2 C2 Re2 176.5(10) . .
C4 Re4 S5 93.7(2) . .
C4 Re4 S7 93.0(2) . .
S5 Re4 S7 173.27(7) . .
C4 Re4 S8 94.2(2) . .
S5 Re4 S8 89.38(7) . .
S7 Re4 S8 89.86(7) . .
C4 Re4 S6 92.9(2) . .
S5 Re4 S6 90.21(7) . .
S7 Re4 S6 89.73(7) . .
S8 Re4 S6 172.94(7) . .
C4 Re4 Re5 135.2(2) . 2_666
S5 Re4 Re5 57.71(6) . 2_666
S7 Re4 Re5 116.99(6) . 2_666
S8 Re4 Re5 116.78(6) . 2_666
S6 Re4 Re5 57.43(6) . 2_666
C4 Re4 Re5 135.9(2) . .
S5 Re4 Re5 116.70(5) . .
S7 Re4 Re5 57.58(5) . .
S8 Re4 Re5 57.60(5) . .
S6 Re4 Re5 116.59(5) . .
Re5 Re4 Re5 88.892(18) 2_666 .
C4 Re4 Re6 134.7(2) . .
S5 Re4 Re6 117.15(6) . .
S7 Re4 Re6 57.55(6) . .
S8 Re4 Re6 116.99(5) . .
S6 Re4 Re6 57.21(5) . .
Re5 Re4 Re6 59.484(18) 2_666 .
Re5 Re4 Re6 59.422(15) . .
C4 Re4 Re6 136.1(2) . 2_666
S5 Re4 Re6 57.27(5) . 2_666
S7 Re4 Re6 117.00(5) . 2_666
S8 Re4 Re6 57.38(6) . 2_666
S6 Re4 Re6 116.82(6) . 2_666
Re5 Re4 Re6 59.432(16) 2_666 2_666
Re5 Re4 Re6 59.454(14) . 2_666
Re6 Re4 Re6 89.200(18) . 2_666
C4 Re4 Re4 179.2(2) . 2_666
S5 Re4 Re4 86.60(5) . 2_666
S7 Re4 Re4 86.68(5) . 2_666
S8 Re4 Re4 86.56(5) . 2_666
S6 Re4 Re4 86.37(5) . 2_666
Re5 Re4 Re4 44.463(14) 2_666 2_666
Re5 Re4 Re4 44.429(13) . 2_666
Re6 Re4 Re4 44.608(13) . 2_666
Re6 Re4 Re4 44.592(12) 2_666 2_666
C5 Re5 S6 92.3(2) . 2_666
C5 Re5 S7 94.1(2) . .
S6 Re5 S7 173.54(7) 2_666 .
C5 Re5 S5 92.4(2) . 2_666
S6 Re5 S5 89.23(7) 2_666 2_666
S7 Re5 S5 90.86(7) . 2_666
C5 Re5 S8 94.3(2) . .
S6 Re5 S8 90.34(7) 2_666 .
S7 Re5 S8 88.81(7) . .
S5 Re5 S8 173.25(7) 2_666 .
C5 Re5 Re6 134.6(2) . .
S6 Re5 Re6 117.39(6) 2_666 .
S7 Re5 Re6 57.65(6) . .
S5 Re5 Re6 57.33(5) 2_666 .
S8 Re5 Re6 117.22(5) . .
C5 Re5 Re6 135.0(2) . 2_666
S6 Re5 Re6 57.43(5) 2_666 2_666
S7 Re5 Re6 117.05(5) . 2_666
S5 Re5 Re6 116.97(6) 2_666 2_666
S8 Re5 Re6 57.51(6) . 2_666
Re6 Re5 Re6 90.308(19) . 2_666
C5 Re5 Re4 133.0(2) . 2_666
S6 Re5 Re4 57.00(6) 2_666 2_666
S7 Re5 Re4 118.04(6) . 2_666
S5 Re5 Re4 56.61(5) 2_666 2_666
S8 Re5 Re4 117.88(6) . 2_666
Re6 Re5 Re4 60.439(17) . 2_666
Re6 Re5 Re4 60.399(17) 2_666 2_666
C5 Re5 Re4 135.8(2) . .
S6 Re5 Re4 117.80(5) 2_666 .
S7 Re5 Re4 56.68(5) . .
S5 Re5 Re4 117.68(5) 2_666 .
S8 Re5 Re4 56.86(5) . .
Re6 Re5 Re4 60.399(16) . .
Re6 Re5 Re4 60.398(15) 2_666 .
Re4 Re5 Re4 91.108(18) 2_666 .
C5 Re5 Re5 178.6(2) . 2_666
S6 Re5 Re5 86.81(5) 2_666 2_666
S7 Re5 Re5 86.75(5) . 2_666
S5 Re5 Re5 86.50(5) 2_666 2_666
S8 Re5 Re5 86.75(5) . 2_666
Re6 Re5 Re5 45.172(13) . 2_666
Re6 Re5 Re5 45.136(12) 2_666 2_666
Re4 Re5 Re5 45.572(14) 2_666 2_666
Re4 Re5 Re5 45.536(13) . 2_666
C6 Re6 S5 92.0(2) . 2_666
C6 Re6 S6 94.6(2) . .
S5 Re6 S6 173.35(7) 2_666 .
C6 Re6 S8 95.2(3) . 2_666
S5 Re6 S8 88.61(7) 2_666 2_666
S6 Re6 S8 90.57(7) . 2_666
C6 Re6 S7 91.7(3) . .
S5 Re6 S7 91.10(7) 2_666 .
S6 Re6 S7 88.94(7) . .
S8 Re6 S7 173.15(7) 2_666 .
C6 Re6 Re5 132.9(2) . .
S5 Re6 Re5 57.78(5) 2_666 .
S6 Re6 Re5 117.08(5) . .
S8 Re6 Re5 116.91(5) 2_666 .
S7 Re6 Re5 57.57(5) . .
C6 Re6 Re5 137.5(2) . 2_666
S5 Re6 Re5 116.74(5) 2_666 2_666
S6 Re6 Re5 57.59(5) . 2_666
S8 Re6 Re5 57.70(5) 2_666 2_666
S7 Re6 Re5 116.66(5) . 2_666
Re5 Re6 Re5 89.692(19) . 2_666
C6 Re6 Re4 134.2(2) . .
S5 Re6 Re4 117.91(5) 2_666 .
S6 Re6 Re4 56.94(5) . .
S8 Re6 Re4 117.78(5) 2_666 .
S7 Re6 Re4 56.58(5) . .
Re5 Re6 Re4 60.179(14) . .
Re5 Re6 Re4 60.117(18) 2_666 .
C6 Re6 Re4 134.9(2) . 2_666
S5 Re6 Re4 56.63(5) 2_666 2_666
S6 Re6 Re4 117.71(5) . 2_666
S8 Re6 Re4 56.82(5) 2_666 2_666
S7 Re6 Re4 117.66(5) . 2_666
Re5 Re6 Re4 60.128(18) . 2_666
Re5 Re6 Re4 60.148(16) 2_666 2_666
Re4 Re6 Re4 90.800(18) . 2_666
C6 Re6 Re6 177.7(2) . 2_666
S5 Re6 Re6 86.65(5) 2_666 2_666
S6 Re6 Re6 86.72(5) . 2_666
S8 Re6 Re6 86.68(5) 2_666 2_666
S7 Re6 Re6 86.47(5) . 2_666
Re5 Re6 Re6 44.864(12) . 2_666
Re5 Re6 Re6 44.828(13) 2_666 2_666
Re4 Re6 Re6 45.408(13) . 2_666
Re4 Re6 Re6 45.391(13) 2_666 2_666
Re4 S5 Re6 66.10(5) . 2_666
Re4 S5 Re5 65.68(5) . 2_666
Re6 S5 Re5 64.89(5) 2_666 2_666
Re4 S6 Re6 65.84(5) . .
Re4 S6 Re5 65.57(5) . 2_666
Re6 S6 Re5 64.98(5) . 2_666
Re4 S7 Re5 65.74(5) . .
Re4 S7 Re6 65.87(6) . .
Re5 S7 Re6 64.78(6) . .
Re4 S8 Re6 65.80(6) . 2_666
Re4 S8 Re5 65.54(5) . .
Re6 S8 Re5 64.79(6) 2_666 .
N4 C4 Re4 177.7(8) . .
N5 C5 Re5 179.3(9) . .
N6 C6 Re6 177.3(9) . .
C7 P1 C13 107.2(4) . .
C7 P1 C25 111.5(4) . .
C13 P1 C25 110.5(4) . .
C7 P1 C19 108.8(4) . .
C13 P1 C19 110.3(4) . .
C25 P1 C19 108.4(4) . .
C8 C7 C12 119.3(7) . .
C8 C7 P1 116.7(6) . .
C12 C7 P1 124.0(6) . .
C9 C8 C7 120.1(8) . .
C10 C9 C8 120.1(8) . .
C9 C10 C11 119.7(8) . .
C12 C11 C10 121.8(8) . .
C11 C12 C7 119.0(8) . .
C18 C13 C14 120.4(8) . .
C18 C13 P1 121.2(7) . .
C14 C13 P1 118.2(6) . .
C15 C14 C13 119.5(8) . .
C14 C15 C16 119.8(9) . .
C17 C16 C15 120.9(9) . .
C16 C17 C18 121.3(8) . .
C13 C18 C17 118.0(9) . .
C24 C19 C20 120.0(9) . .
C24 C19 P1 122.0(6) . .
C20 C19 P1 118.0(7) . .
C21 C20 C19 120.4(10) . .
C20 C21 C22 119.9(9) . .
C23 C22 C21 119.1(10) . .
C22 C23 C24 121.3(10) . .
C19 C24 C23 119.3(9) . .
C26 C25 C30 120.2(8) . .
C26 C25 P1 118.6(8) . .
C30 C25 P1 121.2(7) . .
C27 C26 C25 119.1(10) . .
C28 C27 C26 121.4(11) . .
C27 C28 C29 119.6(10) . .
C30 C29 C28 120.4(11) . .
C29 C30 C25 119.3(9) . .
C49 P2 C43 112.0(4) . .
C49 P2 C31 109.2(4) . .
C43 P2 C31 106.0(4) . .
C49 P2 C37 110.7(4) . .
C43 P2 C37 108.6(4) . .
C31 P2 C37 110.2(4) . .
C32 C31 C36 121.2(8) . .
C32 C31 P2 119.9(6) . .
C36 C31 P2 118.6(7) . .
C31 C32 C33 121.3(8) . .
C32 C33 C34 117.5(9) . .
C35 C34 C33 120.6(8) . .
C34 C35 C36 122.1(9) . .
C35 C36 C31 117.1(9) . .
C38 C37 C42 119.4(9) . .
C38 C37 P2 118.8(7) . .
C42 C37 P2 121.6(7) . .
C39 C38 C37 119.3(9) . .
C41 C40 C39 121.4(10) . .
C38 C39 C40 120.8(10) . .
C40 C41 C42 118.7(10) . .
C41 C42 C37 120.3(10) . .
C44 C43 C48 118.4(8) . .
C44 C43 P2 120.3(6) . .
C48 C43 P2 121.3(7) . .
C45 C44 C43 120.5(9) . .
C45 C46 C47 120.9(9) . .
C44 C45 C46 120.5(10) . .
C48 C47 C46 119.0(9) . .
C47 C48 C43 120.8(9) . .
C50 C49 C54 118.6(8) . .
C50 C49 P2 121.3(7) . .
C54 C49 P2 120.0(7) . .
C49 C50 C51 121.0(9) . .
C52 C51 C50 120.5(9) . .
C51 C52 C53 118.9(9) . .
C54 C53 C52 120.3(9) . .
C53 C54 C49 120.8(9) . .
C73 P3 C67 111.2(4) . .
C73 P3 C61 110.8(4) . .
C67 P3 C61 106.9(4) . .
C73 P3 C55 108.1(4) . .
C67 P3 C55 108.8(4) . .
C61 P3 C55 111.0(4) . .
C60 C55 C56 122.0(8) . .
C60 C55 P3 120.4(7) . .
C56 C55 P3 117.5(6) . .
C55 C56 C57 118.8(8) . .
C56 C57 C58 120.3(9) . .
C59 C58 C57 120.0(9) . .
C58 C59 C60 120.8(9) . .
C55 C60 C59 118.1(9) . .
C62 C61 C66 121.1(8) . .
C62 C61 P3 119.2(7) . .
C66 C61 P3 119.6(6) . .
C61 C62 C63 118.9(10) . .
C64 C63 C62 120.6(9) . .
C63 C64 C65 120.5(8) . .
C66 C65 C64 120.1(10) . .
C65 C66 C61 118.8(9) . .
C72 C67 C68 119.6(8) . .
C72 C67 P3 119.5(7) . .
C68 C67 P3 120.8(7) . .
C69 C68 C67 119.4(8) . .
C68 C69 C70 119.7(9) . .
C71 C70 C69 120.1(9) . .
C70 C71 C72 121.1(10) . .
C67 C72 C71 120.0(9) . .
C78 C73 C74 118.8(8) . .
C78 C73 P3 124.4(7) . .
C74 C73 P3 116.8(6) . .
C75 C74 C73 118.8(8) . .
C76 C75 C74 121.0(8) . .
C75 C76 C77 119.2(11) . .
C78 C77 C76 122.1(10) . .
C77 C78 C73 120.1(8) . .

loop_
_geom_bond_atom_site_label_1
_geom_bond_atom_site_label_2
_geom_bond_distance
_geom_bond_site_symmetry_2
Re1 C1 2.117(8) .
Re1 S4 2.4013(19) .
Re1 S3 2.4018(19) .
Re1 S2 2.416(2) .
Re1 S1 2.419(2) .
Re1 Re2 2.5949(5) 2_755
Re1 Re2 2.5987(6) .
Re1 Re3 2.6066(6) .
Re1 Re3 2.6121(5) 2_755
Re1 Re1 3.6742(7) 2_755
Re2 C2 2.125(9) .
Re2 S2 2.3940(19) .
Re2 S4 2.4020(19) 2_755
Re2 S3 2.418(2) .
Re2 S1 2.422(2) 2_755
Re2 Re1 2.5949(5) 2_755
Re2 Re3 2.6036(7) 2_755
Re2 Re3 2.6125(5) .
Re2 Re2 3.6706(8) 2_755
Re3 C3 2.144(9) .
Re3 S3 2.3928(19) 2_755
Re3 S2 2.398(2) .
Re3 S4 2.399(2) .
Re3 S1 2.403(2) 2_755
Re3 Re2 2.6036(7) 2_755
Re3 Re1 2.6121(5) 2_755
Re3 Re3 3.7061(8) 2_755
S1 Re3 2.404(2) 2_755
S1 Re2 2.422(2) 2_755
S3 Re3 2.3928(19) 2_755
S4 Re2 2.4020(19) 2_755
C3 N3 1.113(12) .
C1 N1 1.130(10) .
C2 N2 1.135(12) .
Re4 C4 2.124(10) .
Re4 S5 2.388(2) .
Re4 S7 2.390(2) .
Re4 S8 2.399(2) .
Re4 S6 2.401(2) .
Re4 Re5 2.6061(7) 2_666
Re4 Re5 2.6077(5) .
Re4 Re6 2.6134(6) .
Re4 Re6 2.6142(6) 2_666
Re4 Re4 3.7222(8) 2_666
Re5 C5 2.123(8) .
Re5 S6 2.412(2) 2_666
Re5 S7 2.414(2) .
Re5 S5 2.418(2) 2_666
Re5 S8 2.419(2) .
Re5 Re6 2.5877(5) .
Re5 Re6 2.5894(5) 2_666
Re5 Re4 2.6061(7) 2_666
Re5 Re5 3.6509(8) 2_666
Re6 C6 2.127(9) .
Re6 S5 2.4055(19) 2_666
Re6 S6 2.4080(19) .
Re6 S8 2.414(2) 2_666
Re6 S7 2.416(2) .
Re6 Re5 2.5894(5) 2_666
Re6 Re4 2.6142(6) 2_666
Re6 Re6 3.6706(8) 2_666
S5 Re6 2.4056(19) 2_666
S5 Re5 2.418(2) 2_666
S6 Re5 2.412(2) 2_666
S8 Re6 2.414(2) 2_666
C4 N4 1.134(12) .
C5 N5 1.126(11) .
C6 N6 1.121(11) .
P1 C7 1.794(8) .
P1 C13 1.800(9) .
P1 C25 1.803(8) .
P1 C19 1.814(9) .
C7 C8 1.395(11) .
C7 C12 1.400(11) .
C8 C9 1.382(12) .
C9 C10 1.371(12) .
C10 C11 1.375(12) .
C11 C12 1.369(13) .
C13 C18 1.396(11) .
C13 C14 1.397(13) .
C14 C15 1.363(14) .
C15 C16 1.400(13) .
C16 C17 1.331(15) .
C17 C18 1.398(14) .
C19 C24 1.358(14) .
C19 C20 1.394(12) .
C20 C21 1.371(14) .
C21 C22 1.382(15) .
C22 C23 1.374(14) .
C23 C24 1.388(14) .
C25 C26 1.383(14) .
C25 C30 1.386(13) .
C26 C27 1.380(13) .
C27 C28 1.349(18) .
C28 C29 1.388(18) .
C29 C30 1.378(13) .
P2 C49 1.795(8) .
P2 C43 1.800(9) .
P2 C31 1.800(9) .
P2 C37 1.804(10) .
C31 C32 1.363(13) .
C31 C36 1.404(12) .
C32 C33 1.393(13) .
C33 C34 1.416(13) .
C34 C35 1.351(15) .
C35 C36 1.401(13) .
C37 C38 1.388(14) .
C37 C42 1.396(12) .
C38 C39 1.363(15) .
C40 C41 1.352(17) .
C40 C39 1.379(14) .
C41 C42 1.394(16) .
C43 C44 1.387(13) .
C43 C48 1.416(11) .
C44 C45 1.368(14) .
C46 C45 1.370(14) .
C46 C47 1.386(16) .
C47 C48 1.369(14) .
C49 C50 1.369(12) .
C49 C54 1.398(12) .
C50 C51 1.379(13) .
C51 C52 1.376(14) .
C52 C53 1.395(15) .
C53 C54 1.363(13) .
P3 C73 1.779(9) .
P3 C67 1.796(9) .
P3 C61 1.808(8) .
P3 C55 1.810(9) .
C55 C60 1.374(13) .
C55 C56 1.378(12) .
C56 C57 1.381(13) .
C57 C58 1.385(14) .
C58 C59 1.364(14) .
C59 C60 1.397(14) .
C61 C62 1.378(13) .
C61 C66 1.398(13) .
C62 C63 1.397(12) .
C63 C64 1.359(15) .
C64 C65 1.391(14) .
C65 C66 1.384(12) .
C67 C72 1.376(13) .
C67 C68 1.412(12) .
C68 C69 1.372(12) .
C69 C70 1.419(14) .
C70 C71 1.333(15) .
C71 C72 1.390(14) .
C73 C78 1.400(13) .
C73 C74 1.401(11) .
C74 C75 1.389(14) .
C75 C76 1.365(15) .
C76 C77 1.367(14) .
C77 C78 1.340(15) .
